data_2313023
loop_
_publ_author_name
'Mbonzhe, Luccile'
'Batisai, Eustina'

_publ_section_title
;
 Synthesis and structure of a 1:1 cocrystal of
 <i>N</i>,<i>N</i>'-bis-(pyridin-3-ylmeth-yl)pyromellitic di-imide and
 naphthalene-2,6-di-carb-oxy-lic acid.
;
_journal_coeditor_code HB8224
_journal_issue 'Pt 7'
_journal_name_full 'Acta crystallographica. Section E, Crystallographic communications'
_journal_page_first 854
_journal_page_last 857
_journal_paper_doi 10.1107/S2056989026006110
_journal_volume 82
_journal_year 2026
_chemical_formula_iupac 'C22 H14 N4 O4, C12 H8 O4'
_chemical_formula_moiety 'C22 H14 N4 O4, C12 H8 O4'
_chemical_formula_sum 'C34 H22 N4 O8'
_chemical_formula_weight 614.55
_chemical_name_common
;
2,6-Bis(pyridin-3-ylmethyl)-1,2,3,5,6,7-hexahydro-s-indacene-1,3,5,7-tetrone--\
naphthalene-2,6-dicarboxylic acid (1/1)
;
_chemical_name_systematic
'<i>N</i>,</i>N<i>'-Bis(pyridin-3-ylmethyl)pyromellitic diimide--naphthalene-2,6-dicarboxylic acid (1/1)'
_space_group_crystal_system triclinic
_space_group_IT_number 2
_space_group_name_Hall '-P 1'
_space_group_name_H-M_alt 'P -1'
_atom_sites_solution_hydrogens mixed
_atom_sites_solution_primary dual
_audit_creation_method SHELXL-2019/3
_cell_angle_alpha 79.7160(10)
_cell_angle_beta 80.9770(10)
_cell_angle_gamma 74.4320(10)
_cell_formula_units_Z 1
_cell_length_a 6.9314(2)
_cell_length_b 8.3554(3)
_cell_length_c 12.5463(4)
_cell_measurement_reflns_used 9965
_cell_measurement_temperature 130(2)
_cell_measurement_theta_max 28.30
_cell_measurement_theta_min 2.57
_cell_volume 684.15(4)
_computing_cell_refinement
;
SAINT (Bruker, 2020)
;
_computing_data_collection
;
APEX4 (Bruker, 2022)
;
_computing_data_reduction
;
SAINT (Bruker, 2020 )
;
_computing_molecular_graphics
;
XSEED (Barbour, 2020)
;
_computing_structure_refinement
;
<i>SHELXL2019/3</i> (Sheldrick, 2015b)
;
_computing_structure_solution
;
<i>SHELXT</i> (Sheldrick, 2015a)
;
_diffrn_ambient_temperature 130(2)
_diffrn_detector_area_resol_mean 7.39
_diffrn_measured_fraction_theta_full 0.998
_diffrn_measured_fraction_theta_max 0.998
_diffrn_measurement_device_type 'BRUKER D8 QUEST'
_diffrn_measurement_method '\w scans'
_diffrn_radiation_type MoK\a
_diffrn_radiation_wavelength 0.71073
_diffrn_reflns_av_R_equivalents 0.0404
_diffrn_reflns_av_unetI/netI 0.0250
_diffrn_reflns_limit_h_max 8
_diffrn_reflns_limit_h_min -9
_diffrn_reflns_limit_k_max 11
_diffrn_reflns_limit_k_min -11
_diffrn_reflns_limit_l_max 16
_diffrn_reflns_limit_l_min -16
_diffrn_reflns_number 23721
_diffrn_reflns_theta_full 25.242
_diffrn_reflns_theta_max 28.295
_diffrn_reflns_theta_min 2.557
_diffrn_source 'sealed tube'
_exptl_absorpt_coefficient_mu 0.109
_exptl_absorpt_correction_T_max 0.7457
_exptl_absorpt_correction_T_min 0.6504
_exptl_absorpt_correction_type multi-scan
_exptl_absorpt_process_details
;
(SADABS; Krause <i>et al.</i>,  2015)
;
_exptl_crystal_colour yellow
_exptl_crystal_density_diffrn 1.492
_exptl_crystal_description block
_exptl_crystal_F_000 318
_exptl_crystal_size_max 0.280
_exptl_crystal_size_mid 0.169
_exptl_crystal_size_min 0.130
_refine_diff_density_max 0.356
_refine_diff_density_min -0.277
_refine_ls_extinction_method none
_refine_ls_goodness_of_fit_ref 1.099
_refine_ls_hydrogen_treatment mixed
_refine_ls_matrix_type full
_refine_ls_number_parameters 211
_refine_ls_number_reflns 3391
_refine_ls_number_restraints 1
_refine_ls_restrained_S_all 1.099
_refine_ls_R_factor_all 0.0440
_refine_ls_R_factor_gt 0.0385
_refine_ls_shift/su_max 0.000
_refine_ls_shift/su_mean 0.000
_refine_ls_structure_factor_coef Fsqd
_refine_ls_weighting_details 'w=1/[\s^2^(Fo^2^)+(0.0491P)^2^+0.3031P] where P=(Fo^2^+2Fc^2^)/3'
_refine_ls_weighting_scheme calc
_refine_ls_wR_factor_gt 0.0998
_refine_ls_wR_factor_ref 0.1067
_reflns_number_gt 3048
_reflns_number_total 3391
_reflns_threshold_expression 'I > 2\s(I)'
_cod_data_source_file hb8224.cif
_cod_data_source_block I
_cod_database_code 2313023
_shelx_space_group_comment
;
The symmetry employed for this shelxl refinement is uniquely defined
by the following loop, which should always be used as a source of
symmetry information in preference to the above space-group names.
They are only intended as comments.
;
_shelx_estimated_absorpt_t_min 0.970
_shelx_estimated_absorpt_t_max 0.986

loop_
_space_group_symop_operation_xyz
'x, y, z'
'-x, -y, -z'

loop_
_atom_site_type_symbol
_atom_site_label
_atom_site_fract_x
_atom_site_fract_y
_atom_site_fract_z
_atom_site_U_iso_or_equiv
_atom_site_adp_type
_atom_site_calc_flag
_atom_site_occupancy
_atom_site_disorder_assembly
_atom_site_disorder_group
O O1 0.94933(14) 0.56834(11) 0.61477(7) 0.0239(2) Uani d 1 . .
H H1 0.887(2) 0.6401(17) 0.5555(9) 0.036 Uiso d 1 . .
O O18 0.26446(15) 0.92395(11) 0.09152(7) 0.0272(2) Uani d 1 . .
O O23 0.50906(14) 0.42909(11) 0.30621(7) 0.0243(2) Uani d 1 . .
O O3 0.94674(14) 0.81605(11) 0.66050(7) 0.0233(2) Uani d 1 . .
N N9 0.74937(16) 0.76234(12) 0.46376(8) 0.0198(2) Uani d 1 . .
N N16 0.36780(14) 0.69532(12) 0.22228(8) 0.0174(2) Uani d 1 . .
C C7 1.08872(17) 0.31773(14) 0.92125(9) 0.0174(2) Uani d 1 . .
H H7 1.139624 0.199353 0.934264 0.021 Uiso calc 1 . .
C C8 1.06660(16) 0.39725(14) 0.81661(9) 0.0171(2) Uani d 1 . .
H H8 1.098256 0.333481 0.757836 0.021 Uiso calc 1 . .
C C4 0.99645(16) 0.57470(14) 0.79612(9) 0.0161(2) Uani d 1 . .
C C2 0.96390(16) 0.66531(14) 0.68329(9) 0.0175(2) Uani d 1 . .
C C14 0.59674(18) 0.72163(14) 0.43038(9) 0.0199(2) Uani d 1 . .
H H14 0.570054 0.615645 0.459367 0.024 Uiso calc 1 . .
C C13 0.47578(17) 0.82771(14) 0.35519(9) 0.0170(2) Uani d 1 . .
C C15 0.30468(17) 0.77764(14) 0.31994(9) 0.0188(2) Uani d 1 . .
H H15B 0.252472 0.700467 0.379958 0.023 Uiso calc 1 . .
H H15A 0.193824 0.878866 0.305142 0.023 Uiso calc 1 . .
C C17 0.33909(17) 0.77633(14) 0.11648(9) 0.0182(2) Uani d 1 . .
C C19 0.41928(16) 0.64345(13) 0.04451(9) 0.0161(2) Uani d 1 . .
C C20 0.42361(17) 0.65689(14) -0.06757(9) 0.0173(2) Uani d 1 . .
H H20A 0.373241 0.760065 -0.111895 0.021 Uiso calc 1 . .
C C21 0.49260(16) 0.49242(13) 0.10978(9) 0.0161(2) Uani d 1 . .
C C10 0.78669(18) 0.91129(15) 0.42350(10) 0.0203(2) Uani d 1 . .
H H10 0.893561 0.940894 0.448094 0.024 Uiso calc 1 . .
C C11 0.67585(19) 1.02447(15) 0.34729(11) 0.0239(3) Uani d 1 . .
H H11 0.707520 1.128836 0.318970 0.029 Uiso calc 1 . .
C C12 0.51751(18) 0.98197(15) 0.31325(10) 0.0221(2) Uani d 1 . .
H H12 0.438083 1.057794 0.261594 0.027 Uiso calc 1 . .
C C22 0.46261(16) 0.52553(14) 0.22495(9) 0.0171(2) Uani d 1 . .
C C5 0.94801(16) 0.66816(14) 0.88063(9) 0.0168(2) Uani d 1 . .
H H5 0.903446 0.786937 0.865789 0.020 Uiso calc 1 . .
C C6 0.96400(16) 0.58878(13) 0.98974(9) 0.0157(2) Uani d 1 . .

loop_
_atom_site_aniso_label
_atom_site_aniso_U_11
_atom_site_aniso_U_22
_atom_site_aniso_U_33
_atom_site_aniso_U_12
_atom_site_aniso_U_13
_atom_site_aniso_U_23
O1 0.0342(5) 0.0199(4) 0.0182(4) -0.0031(3) -0.0112(3) -0.0029(3)
O18 0.0375(5) 0.0159(4) 0.0253(4) 0.0007(4) -0.0065(4) -0.0037(3)
O23 0.0314(5) 0.0212(4) 0.0178(4) -0.0035(3) -0.0039(3) -0.0003(3)
O3 0.0315(5) 0.0200(4) 0.0205(4) -0.0099(3) -0.0075(3) 0.0012(3)
N9 0.0262(5) 0.0188(5) 0.0152(4) -0.0048(4) -0.0051(4) -0.0029(3)
N16 0.0195(4) 0.0170(4) 0.0165(4) -0.0040(3) -0.0025(3) -0.0044(3)
C7 0.0182(5) 0.0158(5) 0.0183(5) -0.0031(4) -0.0025(4) -0.0036(4)
C8 0.0175(5) 0.0184(5) 0.0160(5) -0.0041(4) -0.0015(4) -0.0045(4)
C4 0.0147(5) 0.0187(5) 0.0152(5) -0.0047(4) -0.0029(4) -0.0015(4)
C2 0.0156(5) 0.0204(5) 0.0168(5) -0.0048(4) -0.0027(4) -0.0021(4)
C14 0.0280(6) 0.0173(5) 0.0154(5) -0.0077(4) -0.0035(4) -0.0013(4)
C13 0.0189(5) 0.0170(5) 0.0149(5) -0.0033(4) -0.0004(4) -0.0050(4)
C15 0.0188(5) 0.0206(5) 0.0179(5) -0.0047(4) -0.0003(4) -0.0067(4)
C17 0.0194(5) 0.0171(5) 0.0187(5) -0.0043(4) -0.0030(4) -0.0039(4)
C19 0.0160(5) 0.0143(5) 0.0184(5) -0.0041(4) -0.0024(4) -0.0026(4)
C20 0.0188(5) 0.0145(5) 0.0182(5) -0.0038(4) -0.0035(4) -0.0008(4)
C21 0.0162(5) 0.0162(5) 0.0166(5) -0.0053(4) -0.0026(4) -0.0015(4)
C10 0.0217(5) 0.0205(5) 0.0203(5) -0.0062(4) -0.0028(4) -0.0051(4)
C11 0.0266(6) 0.0168(5) 0.0289(6) -0.0074(4) -0.0060(5) 0.0008(4)
C12 0.0229(6) 0.0177(5) 0.0243(6) -0.0032(4) -0.0059(4) 0.0007(4)
C22 0.0169(5) 0.0167(5) 0.0183(5) -0.0049(4) -0.0020(4) -0.0032(4)
C5 0.0173(5) 0.0161(5) 0.0171(5) -0.0041(4) -0.0033(4) -0.0014(4)
C6 0.0141(5) 0.0167(5) 0.0167(5) -0.0036(4) -0.0023(4) -0.0030(4)

loop_
_atom_type_symbol
_atom_type_description
_atom_type_scat_dispersion_real
_atom_type_scat_dispersion_imag
_atom_type_scat_source
C C 0.0033 0.0016 'International Tables Vol C Tables 4.2.6.8 and 6.1.1.4'
H H 0.0000 0.0000 'International Tables Vol C Tables 4.2.6.8 and 6.1.1.4'
N N 0.0061 0.0033 'International Tables Vol C Tables 4.2.6.8 and 6.1.1.4'
O O 0.0106 0.0060 'International Tables Vol C Tables 4.2.6.8 and 6.1.1.4'

loop_
_geom_angle_atom_site_label_1
_geom_angle_atom_site_label_2
_geom_angle_atom_site_label_3
_geom_angle_site_symmetry_1
_geom_angle_site_symmetry_3
_geom_angle
_geom_angle_publ_flag
C2 O1 H1 . . 106.8(11) ?
C10 N9 C14 . . 118.72(10) ?
C22 N16 C17 . . 112.33(9) ?
C22 N16 C15 . . 123.31(9) ?
C17 N16 C15 . . 124.37(9) ?
C8 C7 C6 . 2_767 120.49(10) ?
C8 C7 H7 . . 119.8 ?
C6 C7 H7 2_767 . 119.8 ?
C7 C8 C4 . . 120.09(10) ?
C7 C8 H8 . . 120.0 ?
C4 C8 H8 . . 120.0 ?
C5 C4 C8 . . 120.49(10) ?
C5 C4 C2 . . 117.92(10) ?
C8 C4 C2 . . 121.54(10) ?
O3 C2 O1 . . 124.33(10) ?
O3 C2 C4 . . 121.82(10) ?
O1 C2 C4 . . 113.81(10) ?
N9 C14 C13 . . 122.82(11) ?
N9 C14 H14 . . 118.6 ?
C13 C14 H14 . . 118.6 ?
C14 C13 C12 . . 117.83(11) ?
C14 C13 C15 . . 121.26(10) ?
C12 C13 C15 . . 120.91(10) ?
N16 C15 C13 . . 111.95(9) ?
N16 C15 H15B . . 109.2 ?
C13 C15 H15B . . 109.2 ?
N16 C15 H15A . . 109.2 ?
C13 C15 H15A . . 109.2 ?
H15B C15 H15A . . 107.9 ?
O18 C17 N16 . . 125.59(11) ?
O18 C17 C19 . . 128.73(11) ?
N16 C17 C19 . . 105.69(9) ?
C20 C19 C21 . . 122.87(10) ?
C20 C19 C17 . . 129.04(10) ?
C21 C19 C17 . . 108.09(10) ?
C19 C20 C21 . 2_665 114.62(10) ?
C19 C20 H20A . . 122.7 ?
C21 C20 H20A 2_665 . 122.7 ?
C20 C21 C19 2_665 . 122.52(10) ?
C20 C21 C22 2_665 . 129.54(10) ?
C19 C21 C22 . . 107.95(9) ?
N9 C10 C11 . . 122.60(11) ?
N9 C10 H10 . . 118.7 ?
C11 C10 H10 . . 118.7 ?
C10 C11 C12 . . 118.46(11) ?
C10 C11 H11 . . 120.8 ?
C12 C11 H11 . . 120.8 ?
C11 C12 C13 . . 119.57(11) ?
C11 C12 H12 . . 120.2 ?
C13 C12 H12 . . 120.2 ?
O23 C22 N16 . . 125.12(10) ?
O23 C22 C21 . . 128.96(10) ?
N16 C22 C21 . . 105.93(9) ?
C4 C5 C6 . . 120.56(10) ?
C4 C5 H5 . . 119.7 ?
C6 C5 H5 . . 119.7 ?
C5 C6 C7 . 2_767 121.66(10) ?
C5 C6 C6 . 2_767 118.99(12) ?
C7 C6 C6 2_767 2_767 119.35(12) ?

loop_
_geom_bond_atom_site_label_1
_geom_bond_atom_site_label_2
_geom_bond_site_symmetry_2
_geom_bond_distance
_geom_bond_publ_flag
O1 C2 . 1.3135(14) ?
O1 H1 . 0.9501(10) ?
O18 C17 . 1.2073(14) ?
O23 C22 . 1.2094(14) ?
O3 C2 . 1.2182(14) ?
N9 C10 . 1.3335(15) ?
N9 C14 . 1.3391(15) ?
N16 C22 . 1.3911(14) ?
N16 C17 . 1.3963(14) ?
N16 C15 . 1.4619(14) ?
C7 C8 . 1.3732(15) ?
C7 C6 2_767 1.4216(15) ?
C7 H7 . 0.9500 ?
C8 C4 . 1.4201(15) ?
C8 H8 . 0.9500 ?
C4 C5 . 1.3748(15) ?
C4 C2 . 1.5013(15) ?
C14 C13 . 1.3889(16) ?
C14 H14 . 0.9500 ?
C13 C12 . 1.3900(16) ?
C13 C15 . 1.5080(15) ?
C15 H15B . 0.9900 ?
C15 H15A . 0.9900 ?
C17 C19 . 1.4921(15) ?
C19 C20 . 1.3867(15) ?
C19 C21 . 1.3924(15) ?
C20 C21 2_665 1.3872(15) ?
C20 H20A . 0.9500 ?
C21 C22 . 1.4917(15) ?
C10 C11 . 1.3843(17) ?
C10 H10 . 0.9500 ?
C11 C12 . 1.3870(17) ?
C11 H11 . 0.9500 ?
C12 H12 . 0.9500 ?
C5 C6 . 1.4179(15) ?
C5 H5 . 0.9500 ?
C6 C6 2_767 1.422(2) ?

loop_
_geom_hbond_atom_site_label_D
_geom_hbond_atom_site_label_H
_geom_hbond_atom_site_label_A
_geom_hbond_site_symmetry_A
_geom_hbond_distance_DH
_geom_hbond_distance_HA
_geom_hbond_distance_DA
_geom_hbond_angle_DHA
_geom_hbond_publ_flag
O1 H1 N9 . 0.9501(10) 1.636(3) 2.5806(13) 172.0(17) yes
C15 H15A O3 2_676 0.99 2.56 3.4073(14) 143 yes
C11 H11 O23 1_565 0.95 2.51 3.2402(15) 134 yes
C10 H10 O3 2_776 0.95 2.64 3.2414(15) 122 yes
C11 H11 O3 2_776 0.95 2.62 3.2207(15) 122 yes

loop_
_geom_torsion_atom_site_label_1
_geom_torsion_atom_site_label_2
_geom_torsion_atom_site_label_3
_geom_torsion_atom_site_label_4
_geom_torsion_site_symmetry_1
_geom_torsion_site_symmetry_2
_geom_torsion_site_symmetry_3
_geom_torsion_site_symmetry_4
_geom_torsion
_geom_torsion_publ_flag
C6 C7 C8 C4 2_767 . . . 1.93(17) ?
C7 C8 C4 C5 . . . . -0.73(17) ?
C7 C8 C4 C2 . . . . -177.93(10) ?
C5 C4 C2 O3 . . . . 18.94(16) ?
C8 C4 C2 O3 . . . . -163.79(11) ?
C5 C4 C2 O1 . . . . -158.88(10) ?
C8 C4 C2 O1 . . . . 18.39(15) ?
C10 N9 C14 C13 . . . . 0.25(17) ?
N9 C14 C13 C12 . . . . 0.28(17) ?
N9 C14 C13 C15 . . . . -179.75(10) ?
C22 N16 C15 C13 . . . . 83.09(13) ?
C17 N16 C15 C13 . . . . -97.45(12) ?
C14 C13 C15 N16 . . . . -92.23(12) ?
C12 C13 C15 N16 . . . . 87.73(13) ?
C22 N16 C17 O18 . . . . -178.33(12) ?
C15 N16 C17 O18 . . . . 2.15(19) ?
C22 N16 C17 C19 . . . . 1.54(12) ?
C15 N16 C17 C19 . . . . -177.97(10) ?
O18 C17 C19 C20 . . . . -1.4(2) ?
N16 C17 C19 C20 . . . . 178.69(11) ?
O18 C17 C19 C21 . . . . 179.28(12) ?
N16 C17 C19 C21 . . . . -0.59(12) ?
C21 C19 C20 C21 . . . 2_665 -0.12(18) ?
C17 C19 C20 C21 . . . 2_665 -179.30(11) ?
C20 C19 C21 C20 . . . 2_665 0.13(19) ?
C17 C19 C21 C20 . . . 2_665 179.46(10) ?
C20 C19 C21 C22 . . . . -179.81(10) ?
C17 C19 C21 C22 . . . . -0.48(12) ?
C14 N9 C10 C11 . . . . -1.02(18) ?
N9 C10 C11 C12 . . . . 1.23(19) ?
C10 C11 C12 C13 . . . . -0.65(18) ?
C14 C13 C12 C11 . . . . -0.06(17) ?
C15 C13 C12 C11 . . . . 179.98(11) ?
C17 N16 C22 O23 . . . . 177.96(11) ?
C15 N16 C22 O23 . . . . -2.52(18) ?
C17 N16 C22 C21 . . . . -1.83(12) ?
C15 N16 C22 C21 . . . . 177.69(9) ?
C20 C21 C22 O23 2_665 . . . 1.7(2) ?
C19 C21 C22 O23 . . . . -178.40(12) ?
C20 C21 C22 N16 2_665 . . . -178.55(11) ?
C19 C21 C22 N16 . . . . 1.39(12) ?
C8 C4 C5 C6 . . . . -1.07(16) ?
C2 C4 C5 C6 . . . . 176.22(10) ?
C4 C5 C6 C7 . . . 2_767 -178.81(10) ?
C4 C5 C6 C6 . . . 2_767 1.64(19) ?
